data_4069334
loop_
_publ_author_name
'Zhang, Jie'
'Krause, Jeanette A.'
'Huang, Kuo-Wei'
'Guan, Hairong'

_publ_section_title
;
 Ancillary Ligand and Ketone Substituent Effects on the Rate of Ketone
 Insertion into Zr&#x2212;C Bonds of Zirconocene&#x2212;1-Aza-1,3-diene
 Complexes
;
_journal_issue 10
_journal_name_full Organometallics
_journal_page_first 2938
_journal_paper_doi 10.1021/om900142c
_journal_volume 28
_journal_year 2009
_chemical_formula_moiety 'C38 H33 N O Zr'
_chemical_formula_sum 'C38 H33 N O Zr'
_chemical_formula_weight 610.87
_chemical_name_systematic
; 
 ? 
;
_space_group_IT_number 14
_symmetry_cell_setting monoclinic
_symmetry_space_group_name_Hall '-P 2yn'
_symmetry_space_group_name_H-M 'P 1 21/n 1'
_atom_sites_solution_hydrogens geom
_atom_sites_solution_primary direct
_atom_sites_solution_secondary difmap
_audit_creation_method SHELXL-97
_cell_angle_alpha 90.00
_cell_angle_beta 95.9200(10)
_cell_angle_gamma 90.00
_cell_formula_units_Z 4
_cell_length_a 9.38350(10)
_cell_length_b 14.7303(2)
_cell_length_c 20.8409(3)
_cell_measurement_reflns_used 9870
_cell_measurement_temperature 150(2)
_cell_measurement_theta_max 67.56
_cell_measurement_theta_min 3.68
_cell_volume 2865.30(6)
_computing_cell_refinement 'Bruker SAINT v7.46A'
_computing_data_collection 'Bruker SMART v5.632'
_computing_data_reduction 'Bruker SAINT v7.46A'
_computing_molecular_graphics 'Bruker SHELXTL v6.14'
_computing_publication_material 'Bruker SHELXTL v6.14'
_computing_structure_refinement 'Bruker SHELXTL v6.14'
_computing_structure_solution 'Bruker SHELXTL v6.14'
_diffrn_ambient_temperature 150(2)
_diffrn_detector_area_resol_mean 0.83
_diffrn_measured_fraction_theta_full 0.986
_diffrn_measured_fraction_theta_max 0.986
_diffrn_measurement_device_type 'Bruker SMART6000 CCD'
_diffrn_measurement_method '\w scans'
_diffrn_radiation_monochromator graphite
_diffrn_radiation_source 'fine-focus sealed tube'
_diffrn_radiation_type CuK\a
_diffrn_radiation_wavelength 1.54178
_diffrn_reflns_av_R_equivalents 0.0288
_diffrn_reflns_av_sigmaI/netI 0.0207
_diffrn_reflns_limit_h_max 10
_diffrn_reflns_limit_h_min -11
_diffrn_reflns_limit_k_max 17
_diffrn_reflns_limit_k_min -17
_diffrn_reflns_limit_l_max 24
_diffrn_reflns_limit_l_min -25
_diffrn_reflns_number 23962
_diffrn_reflns_theta_full 67.91
_diffrn_reflns_theta_max 67.91
_diffrn_reflns_theta_min 3.68
_diffrn_standards_decay_% 0
_exptl_absorpt_coefficient_mu 3.380
_exptl_absorpt_correction_T_max 0.9054
_exptl_absorpt_correction_T_min 0.4512
_exptl_absorpt_correction_type multi-scan
_exptl_absorpt_process_details 'SADABS v2007/4 (Sheldrick)'
_exptl_crystal_colour yellow
_exptl_crystal_density_diffrn 1.416
_exptl_crystal_density_method 'not measured'
_exptl_crystal_description rod
_exptl_crystal_F_000 1264
_exptl_crystal_size_max 0.28
_exptl_crystal_size_mid 0.06
_exptl_crystal_size_min 0.03
_refine_diff_density_max 0.341
_refine_diff_density_min -0.246
_refine_diff_density_rms 0.056
_refine_ls_extinction_method none
_refine_ls_goodness_of_fit_ref 1.064
_refine_ls_hydrogen_treatment constr
_refine_ls_matrix_type full
_refine_ls_number_parameters 370
_refine_ls_number_reflns 5145
_refine_ls_number_restraints 0
_refine_ls_restrained_S_all 1.064
_refine_ls_R_factor_all 0.0275
_refine_ls_R_factor_gt 0.0250
_refine_ls_shift/su_max 0.003
_refine_ls_shift/su_mean 0.000
_refine_ls_structure_factor_coef Fsqd
_refine_ls_weighting_details 'calc w=1/[\s^2^(Fo^2^)+(0.0370P)^2^+1.5339P] where P=(Fo^2^+2Fc^2^)/3'
_refine_ls_weighting_scheme calc
_refine_ls_wR_factor_gt 0.0654
_refine_ls_wR_factor_ref 0.0669
_reflns_number_gt 4754
_reflns_number_total 5145
_reflns_threshold_expression >2\s(I)
_cod_data_source_file om900142c_si_002.cif
_cod_data_source_block 5a
_cod_depositor_comments
;
The following automatic conversions were performed:

'_symmetry_cell_setting' value 'Monoclinic' changed to 'monoclinic'
according to /home/saulius/struct/CIF-dictionaries/cif_core.dic
dictionary named 'cif_core.dic' version 2.4.2 from 2011-04-26.

Automatic conversion script
Id: cif_fix_values 1715 2011-07-08 13:25:40Z adriana 
;
_cod_original_sg_symbol_H-M P2(1)/n
_cod_database_code 4069334

loop_
_symmetry_equiv_pos_as_xyz
'x, y, z'
'-x+1/2, y+1/2, -z+1/2'
'-x, -y, -z'
'x-1/2, -y-1/2, z-1/2'

loop_
_atom_site_label
_atom_site_type_symbol
_atom_site_fract_x
_atom_site_fract_y
_atom_site_fract_z
_atom_site_U_iso_or_equiv
_atom_site_adp_type
_atom_site_occupancy
_atom_site_symmetry_multiplicity
_atom_site_calc_flag
_atom_site_refinement_flags
Zr Zr 0.239810(15) 0.670140(10) 0.164608(7) 0.01658(7) Uani 1 1 d .
O1 O 0.27106(13) 0.71352(8) 0.07822(6) 0.0173(3) Uani 1 1 d .
N1 N 0.44353(16) 0.60075(10) 0.18319(7) 0.0188(3) Uani 1 1 d .
C1 C 0.48148(19) 0.55995(12) 0.12591(9) 0.0197(4) Uani 1 1 d .
H1 H 0.4886 0.4956 0.1258 0.024 Uiso 1 1 calc R
C2 C 0.50831(19) 0.60292(12) 0.07195(9) 0.0187(4) Uani 1 1 d .
H2 H 0.5218 0.5665 0.0354 0.022 Uiso 1 1 calc R
C3 C 0.51887(19) 0.70429(12) 0.06437(8) 0.0170(4) Uani 1 1 d .
H3 H 0.5418 0.7291 0.1089 0.020 Uiso 1 1 calc R
C4 C 0.36982(19) 0.74821(12) 0.03757(8) 0.0164(4) Uani 1 1 d .
C5 C 0.51716(19) 0.56326(12) 0.23924(9) 0.0187(4) Uani 1 1 d .
C6 C 0.4539(2) 0.55508(13) 0.29696(9) 0.0229(4) Uani 1 1 d .
H6 H 0.3569 0.5727 0.2982 0.027 Uiso 1 1 calc R
C7 C 0.5309(2) 0.52159(14) 0.35239(9) 0.0248(4) Uani 1 1 d .
H7 H 0.4869 0.5188 0.3914 0.030 Uiso 1 1 calc R
C8 C 0.6705(2) 0.49225(13) 0.35151(9) 0.0248(4) Uani 1 1 d .
H8 H 0.7228 0.4693 0.3895 0.030 Uiso 1 1 calc R
C9 C 0.7329(2) 0.49697(14) 0.29402(9) 0.0256(4) Uani 1 1 d .
H9 H 0.8281 0.4757 0.2925 0.031 Uiso 1 1 calc R
C10 C 0.6583(2) 0.53222(13) 0.23894(9) 0.0225(4) Uani 1 1 d .
H10 H 0.7034 0.5355 0.2002 0.027 Uiso 1 1 calc R
C11 C 0.64863(19) 0.72527(12) 0.02853(9) 0.0173(4) Uani 1 1 d .
C12 C 0.6631(2) 0.69071(13) -0.03311(9) 0.0214(4) Uani 1 1 d .
H12 H 0.5872 0.6564 -0.0549 0.026 Uiso 1 1 calc R
C13 C 0.7869(2) 0.70584(13) -0.06274(10) 0.0247(4) Uani 1 1 d .
H13 H 0.7946 0.6821 -0.1046 0.030 Uiso 1 1 calc R
C14 C 0.8995(2) 0.75533(13) -0.03175(10) 0.0265(4) Uani 1 1 d .
H14 H 0.9833 0.7664 -0.0525 0.032 Uiso 1 1 calc R
C15 C 0.8884(2) 0.78853(13) 0.02974(10) 0.0246(4) Uani 1 1 d .
H15 H 0.9652 0.8219 0.0516 0.030 Uiso 1 1 calc R
C16 C 0.7648(2) 0.77289(12) 0.05930(9) 0.0210(4) Uani 1 1 d .
H16 H 0.7591 0.7953 0.1017 0.025 Uiso 1 1 calc R
C17 C 0.32325(19) 0.71976(12) -0.03211(9) 0.0176(4) Uani 1 1 d .
C18 C 0.2455(2) 0.64032(13) -0.04544(10) 0.0235(4) Uani 1 1 d .
H18 H 0.2231 0.6024 -0.0110 0.028 Uiso 1 1 calc R
C19 C 0.2004(2) 0.61592(15) -0.10874(10) 0.0311(5) Uani 1 1 d .
H19 H 0.1479 0.5614 -0.1172 0.037 Uiso 1 1 calc R
C20 C 0.2315(3) 0.67034(15) -0.15928(10) 0.0342(5) Uani 1 1 d .
H20 H 0.1992 0.6538 -0.2024 0.041 Uiso 1 1 calc R
C21 C 0.3097(3) 0.74900(15) -0.14704(10) 0.0331(5) Uani 1 1 d .
H21 H 0.3321 0.7865 -0.1817 0.040 Uiso 1 1 calc R
C22 C 0.3556(2) 0.77315(13) -0.08400(9) 0.0252(4) Uani 1 1 d .
H22 H 0.4100 0.8271 -0.0760 0.030 Uiso 1 1 calc R
C23 C 0.36549(19) 0.85236(12) 0.04386(8) 0.0168(4) Uani 1 1 d .
C24 C 0.24200(19) 0.89742(12) 0.01685(9) 0.0190(4) Uani 1 1 d .
H24 H 0.1688 0.8638 -0.0075 0.023 Uiso 1 1 calc R
C25 C 0.2245(2) 0.98982(13) 0.02486(9) 0.0205(4) Uani 1 1 d .
H25 H 0.1399 1.0188 0.0059 0.025 Uiso 1 1 calc R
C26 C 0.3294(2) 1.04060(12) 0.06035(9) 0.0215(4) Uani 1 1 d .
H26 H 0.3172 1.1040 0.0662 0.026 Uiso 1 1 calc R
C27 C 0.4522(2) 0.99701(12) 0.08703(9) 0.0213(4) Uani 1 1 d .
H27 H 0.5250 1.0309 0.1113 0.026 Uiso 1 1 calc R
C28 C 0.47018(19) 0.90412(12) 0.07869(9) 0.0191(4) Uani 1 1 d .
H28 H 0.5556 0.8757 0.0971 0.023 Uiso 1 1 calc R
C29 C 0.0671(2) 0.55806(15) 0.21006(11) 0.0335(5) Uani 1 1 d .
H29 H 0.0507 0.5516 0.2565 0.040 Uiso 1 1 calc R
C30 C -0.0157(2) 0.61204(15) 0.16351(12) 0.0335(5) Uani 1 1 d .
H30 H -0.1007 0.6496 0.1718 0.040 Uiso 1 1 calc R
C31 C 0.0255(2) 0.59090(13) 0.10262(10) 0.0278(4) Uani 1 1 d .
H31 H -0.0247 0.6111 0.0604 0.033 Uiso 1 1 calc R
C32 C 0.1348(2) 0.52476(13) 0.11089(10) 0.0257(4) Uani 1 1 d .
H32 H 0.1754 0.4908 0.0754 0.031 Uiso 1 1 calc R
C33 C 0.1591(2) 0.50437(14) 0.17708(10) 0.0287(4) Uani 1 1 d .
H33 H 0.2206 0.4539 0.1964 0.034 Uiso 1 1 calc R
C34 C 0.1204(2) 0.79821(16) 0.22069(11) 0.0334(5) Uani 1 1 d .
H34 H 0.0155 0.8120 0.2160 0.040 Uiso 1 1 calc R
C35 C 0.1942(2) 0.74594(15) 0.27088(10) 0.0310(5) Uani 1 1 d .
H35 H 0.1498 0.7162 0.3071 0.037 Uiso 1 1 calc R
C36 C 0.3414(2) 0.75619(14) 0.26685(10) 0.0277(4) Uani 1 1 d .
H36 H 0.4195 0.7340 0.2994 0.033 Uiso 1 1 calc R
C37 C 0.3599(2) 0.81363(13) 0.21444(10) 0.0256(4) Uani 1 1 d .
H37 H 0.4532 0.8395 0.2038 0.031 Uiso 1 1 calc R
C38 C 0.2232(2) 0.84035(13) 0.18654(10) 0.0285(5) Uani 1 1 d .
H38 H 0.2035 0.8886 0.1530 0.034 Uiso 1 1 calc R

loop_
_atom_site_aniso_label
_atom_site_aniso_U_11
_atom_site_aniso_U_22
_atom_site_aniso_U_33
_atom_site_aniso_U_23
_atom_site_aniso_U_13
_atom_site_aniso_U_12
Zr 0.01827(10) 0.01510(10) 0.01676(10) 0.00192(5) 0.00368(6) 0.00004(5)
O1 0.0190(6) 0.0156(6) 0.0178(6) 0.0017(5) 0.0042(5) -0.0032(5)
N1 0.0211(8) 0.0178(7) 0.0179(7) 0.0026(6) 0.0036(6) 0.0010(6)
C1 0.0227(9) 0.0144(8) 0.0217(9) -0.0005(7) 0.0006(7) 0.0009(7)
C2 0.0220(9) 0.0163(9) 0.0179(9) -0.0029(7) 0.0021(7) 0.0006(7)
C3 0.0207(9) 0.0152(9) 0.0154(8) -0.0004(7) 0.0028(7) -0.0005(7)
C4 0.0178(9) 0.0152(8) 0.0165(8) 0.0010(7) 0.0028(7) -0.0035(7)
C5 0.0214(9) 0.0147(8) 0.0198(9) 0.0010(7) 0.0018(7) -0.0021(7)
C6 0.0195(9) 0.0239(10) 0.0257(10) 0.0050(8) 0.0041(8) 0.0023(8)
C7 0.0278(10) 0.0277(10) 0.0195(9) 0.0041(8) 0.0056(8) -0.0008(8)
C8 0.0282(10) 0.0241(10) 0.0212(9) 0.0027(8) -0.0023(8) 0.0014(8)
C9 0.0213(9) 0.0290(10) 0.0260(10) -0.0019(8) -0.0003(8) 0.0054(8)
C10 0.0230(10) 0.0250(10) 0.0200(9) -0.0018(8) 0.0042(7) 0.0008(8)
C11 0.0197(9) 0.0123(8) 0.0201(9) 0.0030(7) 0.0029(7) 0.0018(7)
C12 0.0254(10) 0.0173(9) 0.0217(9) 0.0008(7) 0.0028(8) 0.0001(8)
C13 0.0310(10) 0.0202(9) 0.0240(10) 0.0033(8) 0.0090(8) 0.0061(8)
C14 0.0227(10) 0.0237(10) 0.0348(11) 0.0081(8) 0.0105(8) 0.0049(8)
C15 0.0189(9) 0.0207(10) 0.0337(11) 0.0033(8) 0.0003(8) 0.0025(7)
C16 0.0216(9) 0.0180(9) 0.0230(9) 0.0015(7) -0.0001(7) 0.0038(7)
C17 0.0176(9) 0.0167(9) 0.0185(9) -0.0011(7) 0.0019(7) 0.0014(7)
C18 0.0251(10) 0.0200(9) 0.0258(10) -0.0019(8) 0.0044(8) -0.0042(8)
C19 0.0306(11) 0.0280(11) 0.0344(12) -0.0132(9) 0.0017(9) -0.0059(9)
C20 0.0431(13) 0.0360(13) 0.0216(11) -0.0110(9) -0.0062(9) 0.0044(10)
C21 0.0509(14) 0.0285(11) 0.0201(10) 0.0024(9) 0.0042(9) 0.0026(10)
C22 0.0349(11) 0.0192(9) 0.0214(10) 0.0006(8) 0.0033(8) -0.0046(8)
C23 0.0200(9) 0.0165(9) 0.0147(8) 0.0021(7) 0.0052(7) -0.0021(7)
C24 0.0188(9) 0.0199(9) 0.0181(9) 0.0000(7) 0.0011(7) -0.0039(7)
C25 0.0187(9) 0.0218(9) 0.0213(9) 0.0037(8) 0.0033(7) 0.0034(7)
C26 0.0259(10) 0.0137(9) 0.0253(10) 0.0001(7) 0.0043(8) 0.0001(7)
C27 0.0231(9) 0.0170(9) 0.0235(9) -0.0018(7) 0.0005(7) -0.0040(7)
C28 0.0180(9) 0.0175(9) 0.0214(9) 0.0009(7) 0.0002(7) -0.0003(7)
C29 0.0350(12) 0.0342(12) 0.0330(11) 0.0078(9) 0.0117(9) -0.0123(10)
C30 0.0207(10) 0.0291(11) 0.0519(14) 0.0028(10) 0.0092(9) -0.0051(8)
C31 0.0240(10) 0.0220(10) 0.0360(11) 0.0072(9) -0.0039(8) -0.0089(8)
C32 0.0272(10) 0.0172(9) 0.0326(11) 0.0022(8) 0.0020(8) -0.0074(8)
C33 0.0297(11) 0.0199(10) 0.0362(11) 0.0100(9) 0.0018(9) -0.0061(8)
C34 0.0343(12) 0.0337(12) 0.0328(12) -0.0104(10) 0.0066(9) 0.0105(10)
C35 0.0412(13) 0.0318(11) 0.0222(10) -0.0035(9) 0.0130(9) -0.0007(9)
C36 0.0369(12) 0.0246(10) 0.0210(10) -0.0052(8) -0.0004(8) 0.0029(9)
C37 0.0348(11) 0.0184(9) 0.0243(10) -0.0062(8) 0.0060(8) -0.0012(8)
C38 0.0443(13) 0.0179(9) 0.0233(10) -0.0053(8) 0.0030(9) 0.0071(9)

loop_
_atom_type_symbol
_atom_type_description
_atom_type_scat_dispersion_real
_atom_type_scat_dispersion_imag
_atom_type_scat_source
C C 0.0181 0.0091 'International Tables Vol C Tables 4.2.6.8 and 6.1.1.4'
H H 0.0000 0.0000 'International Tables Vol C Tables 4.2.6.8 and 6.1.1.4'
N N 0.0311 0.0180 'International Tables Vol C Tables 4.2.6.8 and 6.1.1.4'
O O 0.0492 0.0322 'International Tables Vol C Tables 4.2.6.8 and 6.1.1.4'
Zr Zr -0.1862 2.2449 'International Tables Vol C Tables 4.2.6.8 and 6.1.1.4'

loop_
_geom_angle_atom_site_label_1
_geom_angle_atom_site_label_2
_geom_angle_atom_site_label_3
_geom_angle
O1 Zr N1 96.03(5)
O1 Zr C34 107.18(6)
N1 Zr C34 133.71(7)
O1 Zr C30 109.36(7)
N1 Zr C30 131.01(6)
C34 Zr C30 78.11(8)
O1 Zr C35 135.04(6)
N1 Zr C35 105.93(7)
C34 Zr C35 32.37(7)
C30 Zr C35 85.01(7)
O1 Zr C38 82.08(6)
N1 Zr C38 119.97(7)
C34 Zr C38 31.92(8)
C30 Zr C38 104.88(7)
C35 Zr C38 52.97(7)
O1 Zr C31 82.49(6)
N1 Zr C31 120.55(6)
C34 Zr C31 102.14(7)
C30 Zr C31 31.84(7)
C35 Zr C31 116.37(7)
C38 Zr C31 118.61(7)
O1 Zr C29 135.20(6)
N1 Zr C29 102.11(7)
C34 Zr C29 89.01(8)
C30 Zr C29 32.34(7)
C35 Zr C29 78.02(7)
C38 Zr C29 120.89(7)
C31 Zr C29 53.01(7)
O1 Zr C37 90.12(6)
N1 Zr C37 88.49(6)
C34 Zr C37 52.96(7)
C30 Zr C37 130.96(7)
C35 Zr C37 52.74(7)
C38 Zr C37 31.94(7)
C31 Zr C37 150.55(7)
C29 Zr C37 130.52(7)
O1 Zr C32 87.62(6)
N1 Zr C32 88.63(6)
C34 Zr C32 130.78(7)
C30 Zr C32 52.85(7)
C35 Zr C32 130.69(7)
C38 Zr C32 150.35(7)
C31 Zr C32 32.01(6)
C29 Zr C32 52.74(7)
C37 Zr C32 176.14(7)
O1 Zr C36 121.43(6)
N1 Zr C36 80.79(6)
C34 Zr C36 52.92(7)
C30 Zr C36 116.17(7)
C35 Zr C36 31.66(7)
C38 Zr C36 52.67(7)
C31 Zr C36 147.89(7)
C29 Zr C36 101.85(7)
C37 Zr C36 31.76(7)
C32 Zr C36 149.80(6)
O1 Zr C33 118.34(6)
N1 Zr C33 78.36(6)
C34 Zr C33 120.60(7)
C30 Zr C33 52.81(7)
C35 Zr C33 104.44(7)
C38 Zr C33 152.52(7)
C31 Zr C33 52.74(6)
C29 Zr C33 31.64(7)
C37 Zr C33 149.48(7)
C32 Zr C33 31.76(6)
C36 Zr C33 118.05(7)
C4 O1 Zr 146.84(11)
C5 N1 C1 112.90(15)
C5 N1 Zr 133.00(12)
C1 N1 Zr 110.11(11)
C2 C1 N1 126.48(17)
C1 C2 C3 125.30(16)
C2 C3 C11 108.48(14)
C2 C3 C4 112.06(14)
C11 C3 C4 117.63(14)
O1 C4 C17 109.19(14)
O1 C4 C23 106.51(14)
C17 C4 C23 110.23(14)
O1 C4 C3 104.46(13)
C17 C4 C3 112.12(14)
C23 C4 C3 113.92(14)
C6 C5 C10 117.39(17)
C6 C5 N1 122.11(16)
C10 C5 N1 120.50(16)
C7 C6 C5 121.02(17)
C8 C7 C6 120.84(18)
C7 C8 C9 118.73(18)
C10 C9 C8 120.85(18)
C9 C10 C5 121.10(18)
C16 C11 C12 117.31(17)
C16 C11 C3 120.15(16)
C12 C11 C3 122.24(16)
C13 C12 C11 120.94(18)
C14 C13 C12 120.60(18)
C15 C14 C13 119.34(18)
C14 C15 C16 119.88(18)
C15 C16 C11 121.90(18)
C18 C17 C22 118.06(17)
C18 C17 C4 120.79(16)
C22 C17 C4 121.14(16)
C19 C18 C17 120.58(18)
C20 C19 C18 120.46(19)
C19 C20 C21 119.80(19)
C20 C21 C22 119.8(2)
C21 C22 C17 121.26(19)
C28 C23 C24 117.45(16)
C28 C23 C4 124.62(16)
C24 C23 C4 117.72(16)
C25 C24 C23 121.40(17)
C24 C25 C26 120.55(17)
C27 C26 C25 118.64(17)
C26 C27 C28 120.83(17)
C23 C28 C27 121.13(17)
C33 C29 C30 107.57(19)
C33 C29 Zr 74.79(11)
C30 C29 Zr 73.12(11)
C31 C30 C29 108.14(19)
C31 C30 Zr 74.61(11)
C29 C30 Zr 74.55(12)
C30 C31 C32 107.95(19)
C30 C31 Zr 73.55(12)
C32 C31 Zr 74.32(11)
C33 C32 C31 107.98(19)
C33 C32 Zr 74.60(11)
C31 C32 Zr 73.67(11)
C29 C33 C32 108.36(19)
C29 C33 Zr 73.57(12)
C32 C33 Zr 73.64(11)
C38 C34 C35 107.8(2)
C38 C34 Zr 74.69(12)
C35 C34 Zr 74.42(12)
C36 C35 C34 107.85(19)
C36 C35 Zr 74.99(11)
C34 C35 Zr 73.21(12)
C35 C36 C37 108.25(19)
C35 C36 Zr 73.35(12)
C37 C36 Zr 73.65(11)
C36 C37 C38 107.96(19)
C36 C37 Zr 74.59(12)
C38 C37 Zr 73.72(12)
C34 C38 C37 108.17(19)
C34 C38 Zr 73.39(12)
C37 C38 Zr 74.34(11)

loop_
_geom_bond_atom_site_label_1
_geom_bond_atom_site_label_2
_geom_bond_distance
Zr O1 1.9608(12)
Zr N1 2.1671(15)
Zr C34 2.540(2)
Zr C30 2.544(2)
Zr C35 2.555(2)
Zr C38 2.5562(19)
Zr C31 2.5573(19)
Zr C29 2.562(2)
Zr C37 2.564(2)
Zr C32 2.5656(19)
Zr C36 2.576(2)
Zr C33 2.5778(19)
O1 C4 1.414(2)
N1 C5 1.407(2)
N1 C1 1.414(2)
C1 C2 1.337(3)
C2 C3 1.506(2)
C3 C11 1.524(2)
C3 C4 1.589(2)
C4 C17 1.531(2)
C4 C23 1.541(2)
C5 C6 1.400(3)
C5 C10 1.402(3)
C6 C7 1.388(3)
C7 C8 1.382(3)
C8 C9 1.389(3)
C9 C10 1.383(3)
C11 C16 1.396(3)
C11 C12 1.401(3)
C12 C13 1.389(3)
C13 C14 1.387(3)
C14 C15 1.386(3)
C15 C16 1.387(3)
C17 C18 1.392(3)
C17 C22 1.396(3)
C18 C19 1.391(3)
C19 C20 1.379(3)
C20 C21 1.381(3)
C21 C22 1.386(3)
C23 C28 1.388(3)
C23 C24 1.402(3)
C24 C25 1.383(3)
C25 C26 1.387(3)
C26 C27 1.384(3)
C27 C28 1.392(3)
C29 C33 1.402(3)
C29 C30 1.422(3)
C30 C31 1.399(3)
C31 C32 1.412(3)
C32 C33 1.407(3)
C34 C38 1.401(3)
C34 C35 1.420(3)
C35 C36 1.400(3)
C36 C37 1.406(3)
C37 C38 1.409(3)

loop_
_geom_torsion_atom_site_label_1
_geom_torsion_atom_site_label_2
_geom_torsion_atom_site_label_3
_geom_torsion_atom_site_label_4
_geom_torsion
N1 Zr O1 C4 -37.6(2)
C34 Zr O1 C4 101.9(2)
C30 Zr O1 C4 -175.02(19)
C35 Zr O1 C4 82.2(2)
C38 Zr O1 C4 81.9(2)
C31 Zr O1 C4 -157.7(2)
C29 Zr O1 C4 -151.53(19)
C37 Zr O1 C4 50.9(2)
C32 Zr O1 C4 -126.0(2)
C36 Zr O1 C4 45.3(2)
C33 Zr O1 C4 -117.59(19)
O1 Zr N1 C5 167.93(16)
C34 Zr N1 C5 47.15(19)
C30 Zr N1 C5 -69.82(18)
C35 Zr N1 C5 27.56(17)
C38 Zr N1 C5 83.61(17)
C31 Zr N1 C5 -107.25(16)
C29 Zr N1 C5 -53.26(17)
C37 Zr N1 C5 77.97(16)
C32 Zr N1 C5 -104.61(16)
C36 Zr N1 C5 46.99(16)
C33 Zr N1 C5 -74.32(16)
O1 Zr N1 C1 -36.86(12)
C34 Zr N1 C1 -157.65(12)
C30 Zr N1 C1 85.39(14)
C35 Zr N1 C1 -177.24(12)
C38 Zr N1 C1 -121.18(12)
C31 Zr N1 C1 47.95(14)
C29 Zr N1 C1 101.94(12)
C37 Zr N1 C1 -126.83(12)
C32 Zr N1 C1 50.59(12)
C36 Zr N1 C1 -157.80(13)
C33 Zr N1 C1 80.88(12)
C5 N1 C1 C2 -136.11(19)
Zr N1 C1 C2 63.3(2)
N1 C1 C2 C3 7.1(3)
C1 C2 C3 C11 135.73(19)
C1 C2 C3 C4 -92.7(2)
Zr O1 C4 C17 150.90(15)
Zr O1 C4 C23 -90.1(2)
Zr O1 C4 C3 30.8(2)
C2 C3 C4 O1 50.62(18)
C11 C3 C4 O1 177.37(14)
C2 C3 C4 C17 -67.49(18)
C11 C3 C4 C17 59.3(2)
C2 C3 C4 C23 166.45(14)
C11 C3 C4 C23 -66.8(2)
C1 N1 C5 C6 -146.08(18)
Zr N1 C5 C6 8.6(3)
C1 N1 C5 C10 33.7(2)
Zr N1 C5 C10 -171.57(13)
C10 C5 C6 C7 3.1(3)
N1 C5 C6 C7 -177.11(18)
C5 C6 C7 C8 -2.4(3)
C6 C7 C8 C9 0.1(3)
C7 C8 C9 C10 1.5(3)
C8 C9 C10 C5 -0.7(3)
C6 C5 C10 C9 -1.5(3)
N1 C5 C10 C9 178.65(17)
C2 C3 C11 C16 -115.08(18)
C4 C3 C11 C16 116.45(18)
C2 C3 C11 C12 58.5(2)
C4 C3 C11 C12 -70.0(2)
C16 C11 C12 C13 -1.8(3)
C3 C11 C12 C13 -175.55(17)
C11 C12 C13 C14 0.3(3)
C12 C13 C14 C15 1.0(3)
C13 C14 C15 C16 -0.7(3)
C14 C15 C16 C11 -0.9(3)
C12 C11 C16 C15 2.1(3)
C3 C11 C16 C15 176.01(16)
O1 C4 C17 C18 -28.2(2)
C23 C4 C17 C18 -144.90(17)
C3 C4 C17 C18 87.1(2)
O1 C4 C17 C22 150.88(17)
C23 C4 C17 C22 34.2(2)
C3 C4 C17 C22 -93.9(2)
C22 C17 C18 C19 -0.7(3)
C4 C17 C18 C19 178.40(17)
C17 C18 C19 C20 -0.3(3)
C18 C19 C20 C21 0.9(3)
C19 C20 C21 C22 -0.5(4)
C20 C21 C22 C17 -0.5(3)
C18 C17 C22 C21 1.1(3)
C4 C17 C22 C21 -177.98(19)
O1 C4 C23 C28 104.39(19)
C17 C4 C23 C28 -137.28(18)
C3 C4 C23 C28 -10.2(2)
O1 C4 C23 C24 -70.30(19)
C17 C4 C23 C24 48.0(2)
C3 C4 C23 C24 175.09(15)
C28 C23 C24 C25 -0.4(3)
C4 C23 C24 C25 174.67(16)
C23 C24 C25 C26 -0.2(3)
C24 C25 C26 C27 0.6(3)
C25 C26 C27 C28 -0.2(3)
C24 C23 C28 C27 0.8(3)
C4 C23 C28 C27 -173.94(17)
C26 C27 C28 C23 -0.5(3)
O1 Zr C29 C33 69.50(16)
N1 Zr C29 C33 -42.13(14)
C34 Zr C29 C33 -176.81(13)
C30 Zr C29 C33 114.17(19)
C35 Zr C29 C33 -146.11(14)
C38 Zr C29 C33 -178.50(12)
C31 Zr C29 C33 77.15(14)
C37 Zr C29 C33 -140.64(12)
C32 Zr C29 C33 36.69(12)
C36 Zr C29 C33 -125.11(13)
O1 Zr C29 C30 -44.67(17)
N1 Zr C29 C30 -156.30(13)
C34 Zr C29 C30 69.02(14)
C35 Zr C29 C30 99.72(14)
C38 Zr C29 C30 67.33(15)
C31 Zr C29 C30 -37.02(13)
C37 Zr C29 C30 105.19(14)
C32 Zr C29 C30 -77.48(14)
C36 Zr C29 C30 120.72(14)
C33 Zr C29 C30 -114.17(19)
C33 C29 C30 C31 0.2(2)
Zr C29 C30 C31 67.64(14)
C33 C29 C30 Zr -67.43(14)
O1 Zr C30 C31 34.05(13)
N1 Zr C30 C31 -82.90(14)
C34 Zr C30 C31 138.28(14)
C35 Zr C30 C31 170.29(13)
C38 Zr C30 C31 120.74(12)
C29 Zr C30 C31 -114.28(19)
C37 Zr C30 C31 141.99(12)
C32 Zr C30 C31 -37.20(12)
C36 Zr C30 C31 176.10(11)
C33 Zr C30 C31 -77.35(13)
O1 Zr C30 C29 148.33(13)
N1 Zr C30 C29 31.38(17)
C34 Zr C30 C29 -107.44(14)
C35 Zr C30 C29 -75.43(14)
C38 Zr C30 C29 -124.98(13)
C31 Zr C30 C29 114.28(19)
C37 Zr C30 C29 -103.73(14)
C32 Zr C30 C29 77.09(14)
C36 Zr C30 C29 -69.62(15)
C33 Zr C30 C29 36.93(13)
C29 C30 C31 C32 -0.7(2)
Zr C30 C31 C32 66.93(13)
C29 C30 C31 Zr -67.60(14)
O1 Zr C31 C30 -147.80(13)
N1 Zr C31 C30 119.60(12)
C34 Zr C31 C30 -41.76(14)
C35 Zr C31 C30 -10.81(15)
C38 Zr C31 C30 -71.12(14)
C29 Zr C31 C30 37.62(13)
C37 Zr C31 C30 -71.05(18)
C32 Zr C31 C30 114.62(18)
C36 Zr C31 C30 -6.60(19)
C33 Zr C31 C30 77.62(13)
O1 Zr C31 C32 97.58(12)
N1 Zr C31 C32 4.98(14)
C34 Zr C31 C32 -156.38(12)
C30 Zr C31 C32 -114.62(18)
C35 Zr C31 C32 -125.43(12)
C38 Zr C31 C32 174.26(11)
C29 Zr C31 C32 -77.00(13)
C37 Zr C31 C32 174.33(13)
C36 Zr C31 C32 -121.22(15)
C33 Zr C31 C32 -37.00(12)
C30 C31 C32 C33 0.9(2)
Zr C31 C32 C33 67.30(13)
C30 C31 C32 Zr -66.42(14)
O1 Zr C32 C33 165.92(12)
N1 Zr C32 C33 69.82(12)
C34 Zr C32 C33 -83.33(14)
C30 Zr C32 C33 -77.48(14)
C35 Zr C32 C33 -40.16(16)
C38 Zr C32 C33 -124.69(15)
C31 Zr C32 C33 -114.47(18)
C29 Zr C32 C33 -36.55(12)
C37 Zr C32 C33 111.7(9)
C36 Zr C32 C33 0.9(2)
O1 Zr C32 C31 -79.61(12)
N1 Zr C32 C31 -175.71(12)
C34 Zr C32 C31 31.14(16)
C30 Zr C32 C31 36.99(12)
C35 Zr C32 C31 74.31(14)
C38 Zr C32 C31 -10.2(2)
C29 Zr C32 C31 77.92(14)
C37 Zr C32 C31 -133.8(9)
C36 Zr C32 C31 115.35(15)
C33 Zr C32 C31 114.47(18)
C30 C29 C33 C32 0.3(2)
Zr C29 C33 C32 -65.97(14)
C30 C29 C33 Zr 66.31(14)
C31 C32 C33 C29 -0.8(2)
Zr C32 C33 C29 65.92(14)
C31 C32 C33 Zr -66.67(13)
O1 Zr C33 C29 -131.42(13)
N1 Zr C33 C29 137.96(14)
C34 Zr C33 C29 3.71(16)
C30 Zr C33 C29 -37.77(13)
C35 Zr C33 C29 34.28(14)
C38 Zr C33 C29 2.8(2)
C31 Zr C33 C29 -78.07(14)
C37 Zr C33 C29 71.69(19)
C32 Zr C33 C29 -115.39(18)
C36 Zr C33 C29 65.11(14)
O1 Zr C33 C32 -16.03(14)
N1 Zr C33 C32 -106.66(13)
C34 Zr C33 C32 119.10(13)
C30 Zr C33 C32 77.61(13)
C35 Zr C33 C32 149.67(12)
C38 Zr C33 C32 118.18(17)
C31 Zr C33 C32 37.31(12)
C29 Zr C33 C32 115.39(18)
C37 Zr C33 C32 -172.92(13)
C36 Zr C33 C32 -179.50(12)
O1 Zr C34 C38 -39.73(14)
N1 Zr C34 C38 76.86(15)
C30 Zr C34 C38 -146.56(14)
C35 Zr C34 C38 113.9(2)
C31 Zr C34 C38 -125.52(13)
C29 Zr C34 C38 -177.25(14)
C37 Zr C34 C38 36.94(12)
C32 Zr C34 C38 -141.80(12)
C36 Zr C34 C38 77.05(14)
C33 Zr C34 C38 -179.20(12)
O1 Zr C34 C35 -153.61(12)
N1 Zr C34 C35 -37.02(17)
C30 Zr C34 C35 99.56(14)
C38 Zr C34 C35 -113.9(2)
C31 Zr C34 C35 120.61(13)
C29 Zr C34 C35 68.87(14)
C37 Zr C34 C35 -76.93(14)
C32 Zr C34 C35 104.32(14)
C36 Zr C34 C35 -36.83(13)
C33 Zr C34 C35 66.93(15)
C38 C34 C35 C36 -0.3(2)
Zr C34 C35 C36 67.58(15)
C38 C34 C35 Zr -67.84(14)
O1 Zr C35 C36 -77.41(15)
N1 Zr C35 C36 38.73(14)
C34 Zr C35 C36 -114.35(19)
C30 Zr C35 C36 170.04(13)
C38 Zr C35 C36 -77.08(14)
C31 Zr C35 C36 175.74(12)
C29 Zr C35 C36 138.08(14)
C37 Zr C35 C36 -36.69(12)
C32 Zr C35 C36 141.02(12)
C33 Zr C35 C36 120.50(13)
O1 Zr C35 C34 36.94(17)
N1 Zr C35 C34 153.09(13)
C30 Zr C35 C34 -75.61(14)
C38 Zr C35 C34 37.28(13)
C31 Zr C35 C34 -69.91(15)
C29 Zr C35 C34 -107.56(14)
C37 Zr C35 C34 77.66(14)
C32 Zr C35 C34 -104.63(14)
C36 Zr C35 C34 114.35(19)
C33 Zr C35 C34 -125.15(13)
C34 C35 C36 C37 -0.5(2)
Zr C35 C36 C37 65.92(14)
C34 C35 C36 Zr -66.39(15)
O1 Zr C36 C35 126.08(12)
N1 Zr C36 C35 -142.45(13)
C34 Zr C36 C35 37.69(13)
C30 Zr C36 C35 -11.07(15)
C38 Zr C36 C35 78.08(14)
C31 Zr C36 C35 -7.2(2)
C29 Zr C36 C35 -41.89(14)
C37 Zr C36 C35 115.36(18)
C32 Zr C36 C35 -71.51(18)
C33 Zr C36 C35 -70.99(14)
O1 Zr C36 C37 10.72(14)
N1 Zr C36 C37 102.19(13)
C34 Zr C36 C37 -77.67(14)
C30 Zr C36 C37 -126.43(13)
C35 Zr C36 C37 -115.36(18)
C38 Zr C36 C37 -37.28(12)
C31 Zr C36 C37 -122.56(14)
C29 Zr C36 C37 -157.25(13)
C32 Zr C36 C37 173.13(13)
C33 Zr C36 C37 173.65(12)
C35 C36 C37 C38 1.0(2)
Zr C36 C37 C38 66.73(14)
C35 C36 C37 Zr -65.72(15)
O1 Zr C37 C36 -170.87(12)
N1 Zr C37 C36 -74.84(12)
C34 Zr C37 C36 77.52(14)
C30 Zr C37 C36 72.97(15)
C35 Zr C37 C36 36.58(12)
C38 Zr C37 C36 114.44(18)
C31 Zr C37 C36 114.33(16)
C29 Zr C37 C36 29.85(16)
C32 Zr C37 C36 -116.7(9)
C33 Zr C37 C36 -11.1(2)
O1 Zr C37 C38 74.69(13)
N1 Zr C37 C38 170.73(13)
C34 Zr C37 C38 -36.92(13)
C30 Zr C37 C38 -41.46(16)
C35 Zr C37 C38 -77.86(14)
C31 Zr C37 C38 -0.1(2)
C29 Zr C37 C38 -84.59(15)
C32 Zr C37 C38 128.9(9)
C36 Zr C37 C38 -114.44(18)
C33 Zr C37 C38 -125.52(15)
C35 C34 C38 C37 0.9(2)
Zr C34 C38 C37 -66.78(14)
C35 C34 C38 Zr 67.65(15)
C36 C37 C38 C34 -1.2(2)
Zr C37 C38 C34 66.15(14)
C36 C37 C38 Zr -67.31(14)
O1 Zr C38 C34 141.93(14)
N1 Zr C38 C34 -125.65(13)
C30 Zr C38 C34 33.91(14)
C35 Zr C38 C34 -37.83(13)
C31 Zr C38 C34 65.01(15)
C29 Zr C38 C34 3.20(16)
C37 Zr C38 C34 -114.93(19)
C32 Zr C38 C34 71.16(19)
C36 Zr C38 C34 -77.87(14)
C33 Zr C38 C34 1.5(2)
O1 Zr C38 C37 -103.14(13)
N1 Zr C38 C37 -10.72(15)
C34 Zr C38 C37 114.93(19)
C30 Zr C38 C37 148.84(13)
C35 Zr C38 C37 77.10(13)
C31 Zr C38 C37 179.94(12)
C29 Zr C38 C37 118.13(13)
C32 Zr C38 C37 -173.91(13)
C36 Zr C38 C37 37.06(12)
C33 Zr C38 C37 116.43(17)
